data_2226836
loop_
_publ_author_name
'Zhang, Shi-Jie'
'Hu, Wei-Xiao'

_publ_section_title
;
 Vadimezan: 2-(5,6-dimethyl-9-oxo-9<i>H</i>-xanthen-4-yl)acetic acid
;
_journal_coeditor_code CV2747
_journal_issue 8
_journal_name_full 'Acta Crystallographica Section E'
_journal_page_first o2082
_journal_page_last o2083
_journal_paper_doi 10.1107/S1600536810028394
_journal_volume 66
_journal_year 2010
_chemical_formula_iupac 'C17 H14 O4'
_chemical_formula_moiety 'C17 H14 O4'
_chemical_formula_sum 'C17 H14 O4'
_chemical_formula_weight 282.28
_chemical_name_systematic
;
2-(5,6-dimethyl-9-oxo-9<i>H</i>-xanthen-4-yl)acetic acid
;
_space_group_IT_number 2
_symmetry_cell_setting triclinic
_symmetry_space_group_name_Hall '-P 1'
_symmetry_space_group_name_H-M 'P -1'
_atom_sites_solution_hydrogens geom
_atom_sites_solution_primary direct
_atom_sites_solution_secondary difmap
_audit_creation_method SHELXL-97
_cell_angle_alpha 71.435(7)
_cell_angle_beta 82.741(9)
_cell_angle_gamma 83.142(9)
_cell_formula_units_Z 2
_cell_length_a 6.7854(19)
_cell_length_b 9.826(3)
_cell_length_c 10.532(3)
_cell_measurement_reflns_used 1944
_cell_measurement_temperature 163(2)
_cell_measurement_theta_max 27.45
_cell_measurement_theta_min 3.04
_cell_volume 658.0(3)
_computing_cell_refinement 'CrystalClear (Rigaku/MSC, 2008)'
_computing_data_collection 'CrystalClear (Rigaku/MSC, 2008)'
_computing_data_reduction 'CrystalClear (Rigaku/MSC, 2008)'
_computing_molecular_graphics 'SHELXL97 (Sheldrick, 2008)'
_computing_publication_material 'publCIF (Westrip, 2010) and PLATON (Spek, 2009)'
_computing_structure_refinement 'SHELXL97 (Sheldrick, 2008)'
_computing_structure_solution 'SHELXS97 (Sheldrick, 2008)'
_diffrn_ambient_temperature 163(2)
_diffrn_detector_area_resol_mean 28.5714
_diffrn_measured_fraction_theta_full 0.978
_diffrn_measured_fraction_theta_max 0.978
_diffrn_measurement_device_type 'Rigaku AFC10/Saturn724+'
_diffrn_measurement_method 'phi and omega scans'
_diffrn_radiation_monochromator graphite
_diffrn_radiation_source 'Rotating Anode'
_diffrn_radiation_type MoK\a
_diffrn_radiation_wavelength 0.71073
_diffrn_reflns_av_R_equivalents 0.0178
_diffrn_reflns_av_sigmaI/netI 0.0282
_diffrn_reflns_limit_h_max 8
_diffrn_reflns_limit_h_min -8
_diffrn_reflns_limit_k_max 12
_diffrn_reflns_limit_k_min -11
_diffrn_reflns_limit_l_max 13
_diffrn_reflns_limit_l_min -13
_diffrn_reflns_number 6284
_diffrn_reflns_theta_full 27.48
_diffrn_reflns_theta_max 27.48
_diffrn_reflns_theta_min 3.43
_diffrn_standards_decay_% 0
_diffrn_standards_interval_count 0
_diffrn_standards_interval_time 0
_diffrn_standards_number 0
_exptl_absorpt_coefficient_mu 0.102
_exptl_absorpt_correction_type none
_exptl_crystal_colour Colorless
_exptl_crystal_density_diffrn 1.425
_exptl_crystal_density_method 'not measured'
_exptl_crystal_description Block
_exptl_crystal_F_000 296
_exptl_crystal_size_max 0.50
_exptl_crystal_size_mid 0.50
_exptl_crystal_size_min 0.37
_refine_diff_density_max 0.262
_refine_diff_density_min -0.172
_refine_ls_extinction_method none
_refine_ls_goodness_of_fit_ref 1.000
_refine_ls_hydrogen_treatment mixed
_refine_ls_matrix_type full
_refine_ls_number_parameters 195
_refine_ls_number_reflns 2955
_refine_ls_number_restraints 0
_refine_ls_restrained_S_all 1.000
_refine_ls_R_factor_all 0.0524
_refine_ls_R_factor_gt 0.0401
_refine_ls_shift/su_max 0.000
_refine_ls_shift/su_mean 0.000
_refine_ls_structure_factor_coef Fsqd
_refine_ls_weighting_details 'calc w=1/[\s^2^(Fo^2^)+(0.0346P)^2^+0.2260P] where P=(Fo^2^+2Fc^2^)/3'
_refine_ls_weighting_scheme calc
_refine_ls_wR_factor_gt 0.0897
_refine_ls_wR_factor_ref 0.0940
_reflns_number_gt 2304
_reflns_number_total 2955
_reflns_threshold_expression I>2sigma(I)
_cod_data_source_file cv2747.cif
_cod_data_source_block I
_cod_database_code 2226836
_cod_database_fobs_code 2226836

loop_
_symmetry_equiv_pos_as_xyz
'x, y, z'
'-x, -y, -z'

loop_
_atom_site_type_symbol
_atom_site_label
_atom_site_fract_x
_atom_site_fract_y
_atom_site_fract_z
_atom_site_U_iso_or_equiv
_atom_site_adp_type
_atom_site_calc_flag
_atom_site_refinement_flags
_atom_site_occupancy
_atom_site_disorder_assembly
_atom_site_disorder_group
O O1 0.21097(13) 0.40487(9) 0.72385(9) 0.0215(2) Uani d . 1 . .
O O2 0.36821(16) 0.20951(10) 0.43040(10) 0.0335(3) Uani d . 1 . .
O O3 0.49314(15) 0.35197(11) 0.95899(10) 0.0312(2) Uani d . 1 . .
O O4 0.23835(16) 0.47712(12) 1.03729(11) 0.0361(3) Uani d . 1 . .
C C1 0.3402(2) 0.03641(14) 0.70661(15) 0.0278(3) Uani d . 1 . .
H H1 0.3796 -0.0144 0.6431 0.033 Uiso calc R 1 . .
C C2 0.3195(2) -0.03755(15) 0.84129(16) 0.0330(3) Uani d . 1 . .
H H2 0.3434 -0.1395 0.8710 0.040 Uiso calc R 1 . .
C C3 0.2632(2) 0.03676(15) 0.93484(15) 0.0306(3) Uani d . 1 . .
H H3 0.2494 -0.0159 1.0279 0.037 Uiso calc R 1 . .
C C4 0.2271(2) 0.18497(14) 0.89551(14) 0.0252(3) Uani d . 1 . .
C C5 0.18653(18) 0.63568(13) 0.56645(13) 0.0208(3) Uani d . 1 . .
C C6 0.20182(18) 0.72389(13) 0.43318(13) 0.0221(3) Uani d . 1 . .
C C7 0.25597(19) 0.66243(14) 0.32918(13) 0.0248(3) Uani d . 1 . .
H H7 0.2664 0.7233 0.2386 0.030 Uiso calc R 1 . .
C C8 0.29413(19) 0.51639(14) 0.35551(13) 0.0238(3) Uani d . 1 . .
H H8 0.3301 0.4772 0.2833 0.029 Uiso calc R 1 . .
C C9 0.32191(19) 0.26831(14) 0.51829(13) 0.0232(3) Uani d . 1 . .
C C10 0.30347(19) 0.18691(14) 0.66213(13) 0.0223(3) Uani d . 1 . .
C C11 0.24803(18) 0.25830(13) 0.75729(13) 0.0212(3) Uani d . 1 . .
C C12 0.22678(17) 0.48664(13) 0.59068(12) 0.0188(3) Uani d . 1 . .
C C13 0.28044(18) 0.42500(13) 0.48780(13) 0.0202(3) Uani d . 1 . .
C C14 0.1303(2) 0.69521(15) 0.68242(14) 0.0298(3) Uani d . 1 . .
H H14A 0.1279 0.6159 0.7671 0.036 Uiso calc PR 0.50 . .
H H14B -0.0020 0.7477 0.6734 0.036 Uiso calc PR 0.50 . .
H H14C 0.2284 0.7608 0.6823 0.036 Uiso calc PR 0.50 . .
H H14D 0.1084 0.8004 0.6481 0.036 Uiso calc PR 0.50 . .
H H14E 0.2382 0.6686 0.7418 0.036 Uiso calc PR 0.50 . .
H H14F 0.0078 0.6554 0.7330 0.036 Uiso calc PR 0.50 . .
C C15 0.1628(2) 0.88493(14) 0.39994(15) 0.0291(3) Uani d . 1 . .
H H15A 0.0275 0.9087 0.4362 0.035 Uiso calc R 1 . .
H H15B 0.1761 0.9292 0.3021 0.035 Uiso calc R 1 . .
H H15C 0.2594 0.9217 0.4399 0.035 Uiso calc R 1 . .
C C16 0.1661(2) 0.26804(15) 0.99384(14) 0.0293(3) Uani d . 1 . .
H H16A 0.1462 0.1991 1.0854 0.035 Uiso calc R 1 . .
H H16B 0.0369 0.3240 0.9720 0.035 Uiso calc R 1 . .
C C17 0.3156(2) 0.36947(15) 0.99384(13) 0.0260(3) Uani d . 1 . .
H H4O 0.345(3) 0.541(2) 1.032(2) 0.076(7) Uiso d . 1 . .

loop_
_atom_site_aniso_label
_atom_site_aniso_U_11
_atom_site_aniso_U_22
_atom_site_aniso_U_33
_atom_site_aniso_U_12
_atom_site_aniso_U_13
_atom_site_aniso_U_23
O1 0.0261(5) 0.0176(4) 0.0205(5) -0.0008(3) -0.0016(4) -0.0061(4)
O2 0.0449(6) 0.0277(5) 0.0326(6) 0.0000(4) -0.0035(5) -0.0171(4)
O3 0.0298(5) 0.0314(5) 0.0339(6) 0.0002(4) -0.0023(4) -0.0133(4)
O4 0.0322(6) 0.0397(6) 0.0430(6) 0.0003(5) -0.0014(5) -0.0241(5)
C1 0.0279(7) 0.0212(7) 0.0377(8) -0.0008(5) -0.0081(6) -0.0125(6)
C2 0.0367(8) 0.0185(7) 0.0426(9) -0.0008(6) -0.0115(7) -0.0053(6)
C3 0.0334(8) 0.0252(7) 0.0295(7) -0.0046(6) -0.0071(6) -0.0010(6)
C4 0.0227(7) 0.0253(7) 0.0272(7) -0.0041(5) -0.0031(5) -0.0063(6)
C5 0.0184(6) 0.0207(6) 0.0249(7) -0.0018(5) -0.0017(5) -0.0094(5)
C6 0.0185(6) 0.0198(6) 0.0279(7) -0.0021(5) -0.0036(5) -0.0063(5)
C7 0.0239(7) 0.0266(7) 0.0215(7) -0.0030(5) -0.0030(5) -0.0034(5)
C8 0.0233(7) 0.0278(7) 0.0226(7) -0.0029(5) -0.0016(5) -0.0108(5)
C9 0.0211(6) 0.0232(7) 0.0290(7) -0.0019(5) -0.0038(5) -0.0127(6)
C10 0.0197(6) 0.0206(6) 0.0287(7) -0.0021(5) -0.0052(5) -0.0089(5)
C11 0.0185(6) 0.0179(6) 0.0273(7) -0.0024(5) -0.0042(5) -0.0060(5)
C12 0.0159(6) 0.0199(6) 0.0206(6) -0.0030(5) -0.0019(5) -0.0058(5)
C13 0.0175(6) 0.0209(6) 0.0241(7) -0.0025(5) -0.0030(5) -0.0089(5)
C14 0.0385(8) 0.0228(7) 0.0289(7) -0.0018(6) 0.0008(6) -0.0108(6)
C15 0.0318(8) 0.0218(7) 0.0317(8) -0.0016(5) -0.0032(6) -0.0053(6)
C16 0.0307(7) 0.0295(7) 0.0246(7) -0.0036(6) 0.0015(6) -0.0053(6)
C17 0.0320(7) 0.0270(7) 0.0165(6) 0.0022(6) -0.0036(5) -0.0045(5)

loop_
_atom_type_symbol
_atom_type_description
_atom_type_scat_dispersion_real
_atom_type_scat_dispersion_imag
_atom_type_scat_source
C C 0.0033 0.0016 'International Tables Vol C Tables 4.2.6.8 and 6.1.1.4'
H H 0.0000 0.0000 'International Tables Vol C Tables 4.2.6.8 and 6.1.1.4'
O O 0.0106 0.0060 'International Tables Vol C Tables 4.2.6.8 and 6.1.1.4'

loop_
_geom_angle_atom_site_label_1
_geom_angle_atom_site_label_2
_geom_angle_atom_site_label_3
_geom_angle_site_symmetry_1
_geom_angle_site_symmetry_3
_geom_angle
_geom_angle_publ_flag
C11 O1 C12 . . 119.45(10) ?
C17 O4 H4O . . 109.3(12) ?
C2 C1 C10 . . 120.21(13) ?
C2 C1 H1 . . 119.9 ?
C10 C1 H1 . . 119.9 ?
C1 C2 C3 . . 120.06(13) ?
C1 C2 H2 . . 120.0 ?
C3 C2 H2 . . 120.0 ?
C4 C3 C2 . . 121.64(13) ?
C4 C3 H3 . . 119.2 ?
C2 C3 H3 . . 119.2 ?
C3 C4 C11 . . 117.33(12) ?
C3 C4 C16 . . 122.88(13) ?
C11 C4 C16 . . 119.79(12) ?
C6 C5 C12 . . 117.71(11) ?
C6 C5 C14 . . 122.29(11) ?
C12 C5 C14 . . 120.00(12) ?
C5 C6 C7 . . 119.79(12) ?
C5 C6 C15 . . 120.53(11) ?
C7 C6 C15 . . 119.67(12) ?
C8 C7 C6 . . 121.37(12) ?
C8 C7 H7 . . 119.3 ?
C6 C7 H7 . . 119.3 ?
C7 C8 C13 . . 120.32(12) ?
C7 C8 H8 . . 119.8 ?
C13 C8 H8 . . 119.8 ?
O2 C9 C10 . . 122.46(12) ?
O2 C9 C13 . . 122.77(12) ?
C10 C9 C13 . . 114.77(11) ?
C11 C10 C1 . . 118.59(12) ?
C11 C10 C9 . . 120.20(11) ?
C1 C10 C9 . . 121.21(12) ?
O1 C11 C10 . . 122.88(12) ?
O1 C11 C4 . . 114.95(11) ?
C10 C11 C4 . . 122.17(12) ?
O1 C12 C13 . . 121.97(11) ?
O1 C12 C5 . . 115.28(11) ?
C13 C12 C5 . . 122.75(12) ?
C12 C13 C8 . . 118.06(11) ?
C12 C13 C9 . . 120.73(12) ?
C8 C13 C9 . . 121.21(11) ?
C5 C14 H14A . . 109.5 ?
C5 C14 H14B . . 109.5 ?
H14A C14 H14B . . 109.5 ?
C5 C14 H14C . . 109.5 ?
H14A C14 H14C . . 109.5 ?
H14B C14 H14C . . 109.5 ?
C5 C14 H14D . . 109.5 ?
H14A C14 H14D . . 141.1 ?
H14B C14 H14D . . 56.3 ?
H14C C14 H14D . . 56.3 ?
C5 C14 H14E . . 109.5 ?
H14A C14 H14E . . 56.3 ?
H14B C14 H14E . . 141.1 ?
H14C C14 H14E . . 56.3 ?
H14D C14 H14E . . 109.5 ?
C5 C14 H14F . . 109.5 ?
H14A C14 H14F . . 56.3 ?
H14B C14 H14F . . 56.3 ?
H14C C14 H14F . . 141.1 ?
H14D C14 H14F . . 109.5 ?
H14E C14 H14F . . 109.5 ?
C6 C15 H15A . . 109.5 ?
C6 C15 H15B . . 109.5 ?
H15A C15 H15B . . 109.5 ?
C6 C15 H15C . . 109.5 ?
H15A C15 H15C . . 109.5 ?
H15B C15 H15C . . 109.5 ?
C4 C16 C17 . . 113.59(11) ?
C4 C16 H16A . . 108.8 ?
C17 C16 H16A . . 108.8 ?
C4 C16 H16B . . 108.8 ?
C17 C16 H16B . . 108.8 ?
H16A C16 H16B . . 107.7 ?
O3 C17 O4 . . 123.02(14) ?
O3 C17 C16 . . 123.28(12) ?
O4 C17 C16 . . 113.68(12) ?

loop_
_geom_bond_atom_site_label_1
_geom_bond_atom_site_label_2
_geom_bond_site_symmetry_2
_geom_bond_distance
_geom_bond_publ_flag
O1 C11 . 1.3690(15) ?
O1 C12 . 1.3746(15) ?
O2 C9 . 1.2301(15) ?
O3 C17 . 1.2225(17) ?
O4 C17 . 1.3108(16) ?
O4 H4O . 1.00(2) ?
C1 C2 . 1.370(2) ?
C1 C10 . 1.4032(18) ?
C1 H1 . 0.9500 ?
C2 C3 . 1.395(2) ?
C2 H2 . 0.9500 ?
C3 C4 . 1.3816(19) ?
C3 H3 . 0.9500 ?
C4 C11 . 1.4011(19) ?
C4 C16 . 1.5030(19) ?
C5 C6 . 1.3937(18) ?
C5 C12 . 1.4031(17) ?
C5 C14 . 1.5045(18) ?
C6 C7 . 1.4021(19) ?
C6 C15 . 1.5057(18) ?
C7 C8 . 1.3708(19) ?
C7 H7 . 0.9500 ?
C8 C13 . 1.3953(18) ?
C8 H8 . 0.9500 ?
C9 C10 . 1.4680(19) ?
C9 C13 . 1.4688(18) ?
C10 C11 . 1.3883(18) ?
C12 C13 . 1.3925(17) ?
C14 H14A . 0.9800 ?
C14 H14B . 0.9800 ?
C14 H14C . 0.9800 ?
C14 H14D . 0.9800 ?
C14 H14E . 0.9800 ?
C14 H14F . 0.9800 ?
C15 H15A . 0.9800 ?
C15 H15B . 0.9800 ?
C15 H15C . 0.9800 ?
C16 C17 . 1.505(2) ?
C16 H16A . 0.9900 ?
C16 H16B . 0.9900 ?

loop_
_geom_contact_atom_site_label_1
_geom_contact_atom_site_label_2
_geom_contact_distance
_geom_contact_site_symmetry_1
_geom_contact_site_symmetry_2
_geom_contact_publ_flag
Cg1 Cg2 3.491(3) . 2_666 y
Cg1 Cg2 3.591(3) . 2_766 y
Cg2 Cg2 3.735(3) . 2_666 y
Cg2 Cg2 3.639(3) . 2_766 y

loop_
_geom_hbond_atom_site_label_D
_geom_hbond_atom_site_label_H
_geom_hbond_atom_site_label_A
_geom_hbond_site_symmetry_A
_geom_hbond_distance_DH
_geom_hbond_distance_HA
_geom_hbond_distance_DA
_geom_hbond_angle_DHA
O4 H4O O3 2_667 1.00(2) 1.63(2) 2.6330(10) 173.25(2)
C16 H16B O4 2_567 0.99 2.52 3.4600(10) 157.84(2)

loop_
_geom_torsion_atom_site_label_1
_geom_torsion_atom_site_label_2
_geom_torsion_atom_site_label_3
_geom_torsion_atom_site_label_4
_geom_torsion_site_symmetry_1
_geom_torsion_site_symmetry_2
_geom_torsion_site_symmetry_3
_geom_torsion_site_symmetry_4
_geom_torsion
_geom_torsion_publ_flag
C10 C1 C2 C3 . . . . -0.5(2) ?
C1 C2 C3 C4 . . . . 0.0(2) ?
C2 C3 C4 C11 . . . . 0.4(2) ?
C2 C3 C4 C16 . . . . 179.95(13) ?
C12 C5 C6 C7 . . . . -0.03(18) ?
C14 C5 C6 C7 . . . . 179.62(12) ?
C12 C5 C6 C15 . . . . -179.37(12) ?
C14 C5 C6 C15 . . . . 0.28(19) ?
C5 C6 C7 C8 . . . . 0.2(2) ?
C15 C6 C7 C8 . . . . 179.51(12) ?
C6 C7 C8 C13 . . . . -0.2(2) ?
C2 C1 C10 C11 . . . . 0.6(2) ?
C2 C1 C10 C9 . . . . -179.11(13) ?
O2 C9 C10 C11 . . . . -179.09(12) ?
C13 C9 C10 C11 . . . . 0.80(17) ?
O2 C9 C10 C1 . . . . 0.6(2) ?
C13 C9 C10 C1 . . . . -179.46(12) ?
C12 O1 C11 C10 . . . . 0.62(17) ?
C12 O1 C11 C4 . . . . -179.77(11) ?
C1 C10 C11 O1 . . . . 179.34(12) ?
C9 C10 C11 O1 . . . . -0.91(19) ?
C1 C10 C11 C4 . . . . -0.24(19) ?
C9 C10 C11 C4 . . . . 179.51(12) ?
C3 C4 C11 O1 . . . . -179.87(11) ?
C16 C4 C11 O1 . . . . 0.55(18) ?
C3 C4 C11 C10 . . . . -0.25(19) ?
C16 C4 C11 C10 . . . . -179.84(12) ?
C11 O1 C12 C13 . . . . -0.27(17) ?
C11 O1 C12 C5 . . . . -179.83(11) ?
C6 C5 C12 O1 . . . . 179.53(11) ?
C14 C5 C12 O1 . . . . -0.13(17) ?
C6 C5 C12 C13 . . . . -0.03(19) ?
C14 C5 C12 C13 . . . . -179.69(12) ?
O1 C12 C13 C8 . . . . -179.58(11) ?
C5 C12 C13 C8 . . . . -0.05(19) ?
O1 C12 C13 C9 . . . . 0.23(18) ?
C5 C12 C13 C9 . . . . 179.75(11) ?
C7 C8 C13 C12 . . . . 0.19(19) ?
C7 C8 C13 C9 . . . . -179.61(12) ?
O2 C9 C13 C12 . . . . 179.41(12) ?
C10 C9 C13 C12 . . . . -0.47(17) ?
O2 C9 C13 C8 . . . . -0.8(2) ?
C10 C9 C13 C8 . . . . 179.32(11) ?
C3 C4 C16 C17 . . . . 116.51(15) ?
C11 C4 C16 C17 . . . . -63.93(17) ?
C4 C16 C17 O3 . . . . -25.38(19) ?
C4 C16 C17 O4 . . . . 155.89(12) ?
